data_4333987
loop_
_publ_author_name
'Fernando Hung-Low'
'Christopher A. Bradley'

_publ_section_title
;
 Synthesis of a Bis(indenyl) Co(I) Anion: A Reactive Source of a 14
 Electron Indenyl Co(I) Equivalent
;
_journal_name_full 'Inorganic Chemistry'
_journal_page_first 2446
_journal_page_last 2457
_journal_paper_doi 10.1021/ic302320w
_journal_volume 52
_journal_year 2013
_chemical_formula_sum 'C20 H32 Co P Si2'
_chemical_formula_weight 418.54
_chemical_name_systematic
; 
 ? 
;
_space_group_IT_number 62
_symmetry_cell_setting orthorhombic
_symmetry_space_group_name_Hall '-P 2ac 2n'
_symmetry_space_group_name_H-M 'P n m a'
_atom_sites_solution_hydrogens geom
_atom_sites_solution_primary direct
_atom_sites_solution_secondary difmap
_audit_creation_method SHELXL-97
_cell_angle_alpha 90.00
_cell_angle_beta 90.00
_cell_angle_gamma 90.00
_cell_formula_units_Z 4
_cell_length_a 17.216(3)
_cell_length_b 17.694(3)
_cell_length_c 7.5668(15)
_cell_measurement_temperature 150(2)
_cell_measurement_theta_max 25.67
_cell_measurement_theta_min 2.31
_cell_volume 2305.0(7)
_computing_cell_refinement 'Bruker APEX 2'
_computing_data_collection 'Bruker APEX 2'
_computing_data_reduction 'Bruker SAINTPLUS'
_computing_molecular_graphics 'Bruker SHELXTL'
_computing_publication_material 'Bruker SHELXTL'
_computing_structure_refinement 'SHELXL-97 (Sheldrick, 1997)'
_computing_structure_solution 'SHELXS-97 (Sheldrick, 1990)'
_diffrn_ambient_temperature 150(2)
_diffrn_measured_fraction_theta_full 1.000
_diffrn_measured_fraction_theta_max 1.000
_diffrn_measurement_device_type 'CCD area detector'
_diffrn_measurement_method 'omega scans'
_diffrn_radiation_monochromator graphite
_diffrn_radiation_source 'fine-focus sealed tube'
_diffrn_radiation_type MoK\a
_diffrn_radiation_wavelength 0.71073
_diffrn_reflns_av_R_equivalents 0.0379
_diffrn_reflns_av_sigmaI/netI 0.0191
_diffrn_reflns_limit_h_max 20
_diffrn_reflns_limit_h_min -20
_diffrn_reflns_limit_k_max 21
_diffrn_reflns_limit_k_min -21
_diffrn_reflns_limit_l_max 9
_diffrn_reflns_limit_l_min -9
_diffrn_reflns_number 20372
_diffrn_reflns_theta_full 25.65
_diffrn_reflns_theta_max 25.65
_diffrn_reflns_theta_min 2.30
_exptl_absorpt_coefficient_mu 0.918
_exptl_absorpt_correction_T_max 0.9293
_exptl_absorpt_correction_T_min 0.8132
_exptl_absorpt_correction_type multi-scan
_exptl_absorpt_process_details SADABS
_exptl_crystal_colour Red
_exptl_crystal_density_diffrn 1.206
_exptl_crystal_description Block
_exptl_crystal_F_000 888
_exptl_crystal_size_max 0.23
_exptl_crystal_size_mid 0.18
_exptl_crystal_size_min 0.08
_refine_diff_density_max 0.860
_refine_diff_density_min -0.506
_refine_diff_density_rms 0.071
_refine_ls_extinction_method none
_refine_ls_goodness_of_fit_ref 1.059
_refine_ls_hydrogen_treatment constr
_refine_ls_matrix_type full
_refine_ls_number_parameters 124
_refine_ls_number_reflns 2256
_refine_ls_number_restraints 12
_refine_ls_restrained_S_all 1.056
_refine_ls_R_factor_all 0.0425
_refine_ls_R_factor_gt 0.0352
_refine_ls_shift/su_max 0.000
_refine_ls_shift/su_mean 0.000
_refine_ls_structure_factor_coef Fsqd
_refine_ls_weighting_details 'calc w=1/[\s^2^(Fo^2^)+(0.0609P)^2^+2.1392P] where P=(Fo^2^+2Fc^2^)/3'
_refine_ls_weighting_scheme calc
_refine_ls_wR_factor_gt 0.1005
_refine_ls_wR_factor_ref 0.1063
_reflns_number_gt 1947
_reflns_number_total 2256
_reflns_threshold_expression >2sigma(I)
_cod_data_source_file ic302320w_si_002_4.cif
_cod_data_source_block cb116
_cod_original_cell_volume 2304.9(8)
_cod_database_code 4333987

loop_
_symmetry_equiv_pos_as_xyz
'x, y, z'
'-x+1/2, -y, z+1/2'
'-x, y+1/2, -z'
'x+1/2, -y+1/2, -z+1/2'
'-x, -y, -z'
'x-1/2, y, -z-1/2'
'x, -y-1/2, z'
'-x-1/2, y-1/2, z-1/2'

loop_
_atom_site_label
_atom_site_type_symbol
_atom_site_fract_x
_atom_site_fract_y
_atom_site_fract_z
_atom_site_U_iso_or_equiv
_atom_site_adp_type
_atom_site_occupancy
_atom_site_symmetry_multiplicity
_atom_site_calc_flag
_atom_site_refinement_flags
_atom_site_disorder_group
Co1 Co 0.05083(2) 0.2500 0.87076(6) 0.02158(16) Uani 1 2 d S .
Si1 Si 0.13343(4) 0.41909(4) 0.67171(9) 0.02579(19) Uani 1 1 d . .
C1 C 0.11636(18) 0.2500 0.6428(4) 0.0210(7) Uani 1 2 d S .
H1 H 0.0934 0.2500 0.5287 0.025 Uiso 1 2 calc SR .
C2 C 0.13565(13) 0.31767(12) 0.7387(3) 0.0206(5) Uani 1 1 d . .
C3 C 0.16803(12) 0.29117(13) 0.9026(3) 0.0204(5) Uani 1 1 d . .
C4 C 0.19817(13) 0.33012(14) 1.0539(3) 0.0260(5) Uani 1 1 d . .
H4 H 0.1985 0.3838 1.0562 0.031 Uiso 1 1 calc R .
C5 C 0.22616(14) 0.29066(15) 1.1939(3) 0.0319(6) Uani 1 1 d . .
H5 H 0.2460 0.3171 1.2933 0.038 Uiso 1 1 calc R .
C6 C 0.23595(17) 0.45450(17) 0.6678(5) 0.0468(8) Uani 1 1 d . .
H6A H 0.2616 0.4416 0.7793 0.070 Uiso 1 1 calc R .
H6B H 0.2359 0.5095 0.6526 0.070 Uiso 1 1 calc R .
H6C H 0.2639 0.4310 0.5694 0.070 Uiso 1 1 calc R .
C7 C 0.09242(16) 0.43134(15) 0.4454(3) 0.0354(6) Uani 1 1 d . .
H7A H 0.0367 0.4202 0.4473 0.053 Uiso 1 1 calc R .
H7B H 0.1186 0.3967 0.3636 0.053 Uiso 1 1 calc R .
H7C H 0.1005 0.4836 0.4063 0.053 Uiso 1 1 calc R .
C8 C 0.0776(2) 0.47747(16) 0.8336(4) 0.0444(7) Uani 1 1 d . .
H8A H 0.0237 0.4599 0.8377 0.067 Uiso 1 1 calc R .
H8B H 0.0789 0.5306 0.7969 0.067 Uiso 1 1 calc R .
H8C H 0.1011 0.4725 0.9510 0.067 Uiso 1 1 calc R .
C11 C -0.0824(2) 0.3276(2) 0.6015(7) 0.0898(16) Uani 1 1 d . .
H11A H -0.0452 0.3277 0.5033 0.135 Uiso 1 1 calc R .
H11B H -0.0786 0.3754 0.6663 0.135 Uiso 1 1 calc R .
H11C H -0.1352 0.3217 0.5550 0.135 Uiso 1 1 calc R .
C12 C -0.1444(3) 1.2241(4) 0.8870(8) 0.056(2) Uani 0.50 1 d P -1
H12A H -0.1516 1.2623 0.9795 0.084 Uiso 0.50 1 calc PR -1
H12B H -0.1351 1.1747 0.9417 0.084 Uiso 0.50 1 calc PR -1
H12C H -0.1912 1.2216 0.8135 0.084 Uiso 0.50 1 calc PR -1
P1 P -0.06058(5) 0.2500 0.74876(13) 0.0312(2) Uani 1 2 d S .
C9 C 0.0135(3) 0.2500 1.1198(6) 0.0640(17) Uani 1 2 d SU .
C10 C 0.0049(4) 0.3100(6) 1.0743(8) 0.0640(17) Uani 0.50 1 d PU .

loop_
_atom_site_aniso_label
_atom_site_aniso_U_11
_atom_site_aniso_U_22
_atom_site_aniso_U_33
_atom_site_aniso_U_23
_atom_site_aniso_U_13
_atom_site_aniso_U_12
Co1 0.0153(2) 0.0255(3) 0.0239(3) 0.000 0.00134(17) 0.000
Si1 0.0284(4) 0.0167(3) 0.0322(4) 0.0017(3) -0.0002(3) 0.0010(3)
C1 0.0187(16) 0.0212(16) 0.0231(17) 0.000 0.0006(12) 0.000
C2 0.0168(11) 0.0185(11) 0.0264(12) 0.0009(9) 0.0013(9) -0.0004(9)
C3 0.0145(11) 0.0196(12) 0.0272(12) -0.0001(9) 0.0028(9) -0.0002(9)
C4 0.0228(12) 0.0241(12) 0.0311(13) -0.0049(10) -0.0007(10) -0.0031(9)
C5 0.0261(13) 0.0386(15) 0.0312(13) -0.0078(11) -0.0064(11) -0.0022(11)
C6 0.0406(17) 0.0324(16) 0.068(2) 0.0109(14) -0.0029(15) -0.0140(13)
C7 0.0422(16) 0.0314(14) 0.0325(14) 0.0060(11) 0.0010(12) 0.0086(12)
C8 0.0580(19) 0.0312(15) 0.0439(16) -0.0076(13) -0.0029(15) 0.0150(14)
C11 0.058(2) 0.066(3) 0.145(4) 0.038(3) -0.063(3) -0.007(2)
C12 0.022(3) 0.095(7) 0.050(3) -0.018(3) 0.006(2) -0.018(3)
P1 0.0161(4) 0.0428(6) 0.0347(5) 0.000 -0.0006(4) 0.000
C9 0.0326(18) 0.139(6) 0.0203(19) 0.000 0.0084(15) 0.000
C10 0.0326(18) 0.139(6) 0.0203(19) 0.000 0.0084(15) 0.000

loop_
_atom_type_symbol
_atom_type_description
_atom_type_scat_dispersion_real
_atom_type_scat_dispersion_imag
_atom_type_scat_source
C C 0.0033 0.0016 'International Tables Vol C Tables 4.2.6.8 and 6.1.1.4'
H H 0.0000 0.0000 'International Tables Vol C Tables 4.2.6.8 and 6.1.1.4'
Si Si 0.0817 0.0704 'International Tables Vol C Tables 4.2.6.8 and 6.1.1.4'
P P 0.1023 0.0942 'International Tables Vol C Tables 4.2.6.8 and 6.1.1.4'
Co Co 0.3494 0.9721 'International Tables Vol C Tables 4.2.6.8 and 6.1.1.4'

loop_
_geom_angle_atom_site_label_1
_geom_angle_atom_site_label_2
_geom_angle_atom_site_label_3
_geom_angle
_geom_angle_site_symmetry_1
_geom_angle_site_symmetry_3
C9 Co1 C10 32.5(2) . .
C9 Co1 C10 32.5(2) . 7_565
C10 Co1 C10 63.1(5) . 7_565
C9 Co1 C1 165.63(17) . .
C10 Co1 C1 148.0(3) . .
C10 Co1 C1 148.0(3) 7_565 .
C9 Co1 P1 96.89(15) . .
C10 Co1 P1 88.8(2) . .
C10 Co1 P1 88.8(2) 7_565 .
C1 Co1 P1 97.48(10) . .
C9 Co1 C2 131.55(11) . .
C10 Co1 C2 109.1(3) . .
C10 Co1 C2 156.0(2) 7_565 .
C1 Co1 C2 40.04(8) . .
P1 Co1 C2 114.39(7) . .
C9 Co1 C2 131.55(11) . 7_565
C10 Co1 C2 156.0(2) . 7_565
C10 Co1 C2 109.1(3) 7_565 7_565
C1 Co1 C2 40.04(7) . 7_565
P1 Co1 C2 114.39(7) . 7_565
C2 Co1 C2 68.16(12) . 7_565
C9 Co1 C3 101.29(15) . .
C10 Co1 C3 95.9(2) . .
C10 Co1 C3 117.1(2) 7_565 .
C1 Co1 C3 65.28(10) . .
P1 Co1 C3 152.96(7) . .
C2 Co1 C3 39.14(8) . .
C2 Co1 C3 66.58(8) 7_565 .
C9 Co1 C3 101.29(15) . 7_565
C10 Co1 C3 117.1(2) . 7_565
C10 Co1 C3 95.9(2) 7_565 7_565
C1 Co1 C3 65.28(10) . 7_565
P1 Co1 C3 152.96(7) . 7_565
C2 Co1 C3 66.58(8) . 7_565
C2 Co1 C3 39.14(8) 7_565 7_565
C3 Co1 C3 39.44(12) . 7_565
C2 Si1 C7 111.66(12) . .
C2 Si1 C8 111.38(12) . .
C7 Si1 C8 110.06(13) . .
C2 Si1 C6 107.87(12) . .
C7 Si1 C6 107.65(14) . .
C8 Si1 C6 108.06(16) . .
C2 C1 C2 112.6(3) . 7_565
C2 C1 Co1 72.81(15) . .
C2 C1 Co1 72.81(15) 7_565 .
C2 C1 H1 123.7 . .
C2 C1 H1 123.7 7_565 .
Co1 C1 H1 122.2 . .
C3 C2 C1 104.7(2) . .
C3 C2 Si1 123.76(17) . .
C1 C2 Si1 131.23(18) . .
C3 C2 Co1 71.26(12) . .
C1 C2 Co1 67.15(15) . .
Si1 C2 Co1 130.71(12) . .
C4 C3 C2 132.2(2) . .
C4 C3 C3 118.74(13) . 7_565
C2 C3 C3 109.02(13) . 7_565
C4 C3 Co1 126.14(16) . .
C2 C3 Co1 69.61(12) . .
C3 C3 Co1 70.28(6) 7_565 .
C5 C4 C3 120.3(2) . .
C5 C4 H4 119.8 . .
C3 C4 H4 119.8 . .
C4 C5 C5 120.96(15) . 7_565
C4 C5 H5 119.5 . .
C5 C5 H5 119.5 7_565 .
Si1 C6 H6A 109.5 . .
Si1 C6 H6B 109.5 . .
H6A C6 H6B 109.5 . .
Si1 C6 H6C 109.5 . .
H6A C6 H6C 109.5 . .
H6B C6 H6C 109.5 . .
Si1 C7 H7A 109.5 . .
Si1 C7 H7B 109.5 . .
H7A C7 H7B 109.5 . .
Si1 C7 H7C 109.5 . .
H7A C7 H7C 109.5 . .
H7B C7 H7C 109.5 . .
Si1 C8 H8A 109.5 . .
Si1 C8 H8B 109.5 . .
H8A C8 H8B 109.5 . .
Si1 C8 H8C 109.5 . .
H8A C8 H8C 109.5 . .
H8B C8 H8C 109.5 . .
P1 C11 H11A 109.5 . .
P1 C11 H11B 109.5 . .
H11A C11 H11B 109.5 . .
P1 C11 H11C 109.5 . .
H11A C11 H11C 109.5 . .
H11B C11 H11C 109.5 . .
P1 C12 H12A 109.5 1_565 .
P1 C12 H12B 109.5 1_565 .
P1 C12 H12C 109.5 1_565 .
C11 P1 C11 98.8(3) 7_565 .
C11 P1 C12 89.9(3) 7_565 1_545
C11 P1 C12 112.1(3) . 1_545
C11 P1 C12 112.1(3) 7_565 7_575
C11 P1 C12 89.9(3) . 7_575
C12 P1 C12 28.8(5) 1_545 7_575
C11 P1 Co1 117.04(13) 7_565 .
C11 P1 Co1 117.04(13) . .
C12 P1 Co1 117.4(2) 1_545 .
C12 P1 Co1 117.4(2) 7_575 .
C10 C9 C10 141.1(10) 7_565 .
C10 C9 Co1 75.7(4) 7_565 .
C10 C9 Co1 75.7(4) . .
C9 C10 Co1 71.8(5) . .

loop_
_geom_bond_atom_site_label_1
_geom_bond_atom_site_label_2
_geom_bond_distance
_geom_bond_site_symmetry_2
Co1 C9 1.991(4) .
Co1 C10 2.030(7) .
Co1 C10 2.030(7) 7_565
Co1 C1 2.061(3) .
Co1 P1 2.1286(11) .
Co1 C2 2.137(2) .
Co1 C2 2.137(2) 7_565
Co1 C3 2.159(2) .
Co1 C3 2.159(2) 7_565
Si1 C2 1.865(2) .
Si1 C7 1.865(3) .
Si1 C8 1.868(3) .
Si1 C6 1.873(3) .
C1 C2 1.439(3) .
C1 C2 1.439(3) 7_565
C1 H1 0.9500 .
C2 C3 1.439(3) .
C3 C4 1.433(3) .
C3 C3 1.457(4) 7_565
C4 C5 1.357(4) .
C4 H4 0.9500 .
C5 C5 1.439(5) 7_565
C5 H5 0.9500 .
C6 H6A 0.9800 .
C6 H6B 0.9800 .
C6 H6C 0.9800 .
C7 H7A 0.9800 .
C7 H7B 0.9800 .
C7 H7C 0.9800 .
C8 H8A 0.9800 .
C8 H8B 0.9800 .
C8 H8C 0.9800 .
C11 P1 1.807(4) .
C11 H11A 0.9800 .
C11 H11B 0.9800 .
C11 H11C 0.9800 .
C12 P1 1.841(6) 1_565
C12 H12A 0.9800 .
C12 H12B 0.9800 .
C12 H12C 0.9800 .
P1 C11 1.807(4) 7_565
P1 C12 1.841(6) 1_545
P1 C12 1.841(6) 7_575
C9 C10 1.126(9) 7_565
C9 C10 1.126(9) .
